data_4021859
loop_
_publ_author_name
'Sreekanth A. Ramachandran'
'Rajendra K. Kharul'
'Sylvain Marque'
'Pierre Soucy'
'Fr\'ed\'eric Jacques'
'Robert Ch\^enevert'
'Pierre Deslongc'

_publ_section_title
;
 Synthetic Studies toward Highly Functionalized 5\b-Lanosterol
 Derivatives: A Versatile Approach Utilizing Anionic Cycloaddition
;
_journal_name_full 'Journal of Organic Chemistry'
_journal_page_first 6149
_journal_page_last 6156
_journal_paper_doi 10.1021/jo0608725
_journal_volume 71
_journal_year 2006
_chemical_formula_sum 'C23 H27 N O4'
_chemical_formula_weight 381.46
_chemical_name_systematic
;
?
;
_space_group_IT_number 19
_symmetry_cell_setting orthorhombic
_symmetry_space_group_name_Hall 'P 2ac 2ab'
_symmetry_space_group_name_H-M 'P 21 21 21'
_atom_sites_solution_hydrogens geom
_atom_sites_solution_primary direct
_atom_sites_solution_secondary difmap
_audit_creation_method SHELXL-97
_cell_angle_alpha 90.00
_cell_angle_beta 90.00
_cell_angle_gamma 90.00
_cell_formula_units_Z 4
_cell_length_a 7.2373(4)
_cell_length_b 13.5582(8)
_cell_length_c 19.6995(11)
_cell_measurement_reflns_used 5302
_cell_measurement_temperature 173(2)
_cell_measurement_theta_max 28.24
_cell_measurement_theta_min 2.56
_cell_volume 1933.01(19)
_computing_cell_refinement 'Bruker SMART'
_computing_data_collection 'Bruker SMART'
_computing_data_reduction 'Bruker SAINT'
_computing_molecular_graphics 'Bruker SHELXTL'
_computing_publication_material 'Bruker SHELXTL'
_computing_structure_refinement 'SHELXL-97 (Sheldrick, 1997)'
_computing_structure_solution 'SHELXS-97 (Sheldrick, 1990)'
_diffrn_ambient_temperature 173(2)
_diffrn_measured_fraction_theta_full 0.987
_diffrn_measured_fraction_theta_max 0.987
_diffrn_measurement_device_type 'CCD area detector'
_diffrn_measurement_method 'phi and omega scans'
_diffrn_radiation_monochromator graphite
_diffrn_radiation_source 'fine-focus sealed tube'
_diffrn_radiation_type MoK\a
_diffrn_radiation_wavelength 0.71073
_diffrn_reflns_av_R_equivalents 0.0285
_diffrn_reflns_av_sigmaI/netI 0.0281
_diffrn_reflns_limit_h_max 9
_diffrn_reflns_limit_h_min -9
_diffrn_reflns_limit_k_max 16
_diffrn_reflns_limit_k_min -17
_diffrn_reflns_limit_l_max 24
_diffrn_reflns_limit_l_min -24
_diffrn_reflns_number 13497
_diffrn_reflns_theta_full 27.50
_diffrn_reflns_theta_max 27.50
_diffrn_reflns_theta_min 1.82
_exptl_absorpt_coefficient_mu 0.089
_exptl_absorpt_correction_type none
_exptl_crystal_colour Colourless
_exptl_crystal_density_diffrn 1.311
_exptl_crystal_density_meas 0
_exptl_crystal_density_method 'not measured'
_exptl_crystal_description Rod
_exptl_crystal_F_000 816
_exptl_crystal_size_max 0.40
_exptl_crystal_size_mid 0.125
_exptl_crystal_size_min 0.075
_refine_diff_density_max 0.226
_refine_diff_density_min -0.147
_refine_diff_density_rms 0.034
_refine_ls_abs_structure_details 'Flack H D (1983), Acta Cryst. A39, 876-881'
_refine_ls_abs_structure_Flack 0.1(9)
_refine_ls_extinction_method none
_refine_ls_goodness_of_fit_ref 1.062
_refine_ls_hydrogen_treatment mixed
_refine_ls_matrix_type full
_refine_ls_number_parameters 361
_refine_ls_number_reflns 4239
_refine_ls_number_restraints 0
_refine_ls_restrained_S_all 1.062
_refine_ls_R_factor_all 0.0414
_refine_ls_R_factor_gt 0.0328
_refine_ls_shift/su_max 0.000
_refine_ls_shift/su_mean 0.000
_refine_ls_structure_factor_coef Fsqd
_refine_ls_weighting_details 'calc w=1/[\s^2^(Fo^2^)+(0.0361P)^2^+0.4179P] where P=(Fo^2^+2Fc^2^)/3'
_refine_ls_weighting_scheme calc
_refine_ls_wR_factor_gt 0.0765
_refine_ls_wR_factor_ref 0.0813
_reflns_number_gt 3774
_reflns_number_total 4239
_reflns_threshold_expression >2sigma(I)
_cod_data_source_file jo0608725si20060426_014304.cif
_cod_depositor_comments
;
The following automatic conversions were performed:
'_symmetry_cell_setting' value 'Orthorhombic' changed to 'orthorhombic'
according to '/home/saulius/struct/CIF-dictionaries/cif_core.dic'
dictionary named 'cif_core.dic' version 2.4.1 from 2010-06-29.

Automatic conversion script
Id: cif_fix_enum 1527 2010-12-29 10:47:43Z saulius 
;
_cod_database_code 4021859

loop_
_symmetry_equiv_pos_as_xyz
'x, y, z'
'-x+1/2, -y, z+1/2'
'-x, y+1/2, -z+1/2'
'x+1/2, -y+1/2, -z'

loop_
_atom_site_label
_atom_site_type_symbol
_atom_site_fract_x
_atom_site_fract_y
_atom_site_fract_z
_atom_site_U_iso_or_equiv
_atom_site_adp_type
_atom_site_occupancy
_atom_site_symmetry_multiplicity
_atom_site_calc_flag
C1 C 0.5918(2) 0.30049(11) 0.20186(7) 0.0214(3) Uani 1 1 d
O1 O 0.46399(15) 0.27837(9) 0.23979(5) 0.0279(3) Uani 1 1 d
C2 C 0.6299(2) 0.40144(12) 0.18289(8) 0.0232(3) Uani 1 1 d
C3 C 0.8046(2) 0.42838(11) 0.16923(8) 0.0227(3) Uani 1 1 d
O3 O 0.86176(16) 0.52033(8) 0.15557(6) 0.0302(3) Uani 1 1 d
C4 C 0.96113(19) 0.35512(11) 0.17400(8) 0.0209(3) Uani 1 1 d
C5 C 0.89862(19) 0.25687(11) 0.14116(7) 0.0189(3) Uani 1 1 d
C6 C 0.9001(2) 0.26038(12) 0.06300(8) 0.0233(3) Uani 1 1 d
C7 C 0.8680(2) 0.15745(12) 0.03636(7) 0.0230(3) Uani 1 1 d
O7 O 0.97134(17) 0.11886(9) -0.00438(6) 0.0327(3) Uani 1 1 d
C8 C 0.7027(2) 0.10875(12) 0.06562(7) 0.0200(3) Uani 1 1 d
C9 C 0.5844(2) 0.17564(11) 0.10956(8) 0.0206(3) Uani 1 1 d
C10 C 0.70948(19) 0.21893(11) 0.16964(7) 0.0191(3) Uani 1 1 d
C11 C 0.4011(2) 0.12648(12) 0.13034(9) 0.0251(3) Uani 1 1 d
C12 C 0.4168(2) 0.01587(12) 0.14436(8) 0.0263(3) Uani 1 1 d
C13 C 0.4966(2) -0.03831(11) 0.08324(8) 0.0221(3) Uani 1 1 d
C14 C 0.6677(2) 0.01247(11) 0.05605(7) 0.0214(3) Uani 1 1 d
C15 C 0.7894(3) -0.06307(13) 0.02166(9) 0.0287(4) Uani 1 1 d
C16 C 0.7110(3) -0.16417(13) 0.04218(10) 0.0346(4) Uani 1 1 d
C17 C 0.5759(2) -0.14162(12) 0.10074(8) 0.0262(3) Uani 1 1 d
C18 C 0.3550(3) -0.04672(13) 0.02501(9) 0.0295(4) Uani 1 1 d
C19 C 0.7421(2) 0.13643(12) 0.22087(8) 0.0245(3) Uani 1 1 d
O19 O 0.86512(18) 0.07758(9) 0.21624(7) 0.0385(3) Uani 1 1 d
C20 C 0.4328(2) -0.21700(12) 0.10983(8) 0.0294(4) Uani 1 1 d
N20 N 0.3191(2) -0.27468(12) 0.11558(7) 0.0392(4) Uani 1 1 d
C21 C 0.7251(3) 0.59654(15) 0.15514(13) 0.0458(5) Uani 1 1 d
C22 C 1.0035(2) 0.33752(13) 0.25001(8) 0.0264(3) Uani 1 1 d
C23 C 1.1364(2) 0.39516(13) 0.14005(9) 0.0270(3) Uani 1 1 d
H2 H 0.530(2) 0.4479(12) 0.1863(8) 0.017(4) Uiso 1 1 d
H5 H 0.987(2) 0.2072(11) 0.1546(7) 0.009(3) Uiso 1 1 d
H6A H 0.802(3) 0.3071(13) 0.0451(9) 0.026(5) Uiso 1 1 d
H6B H 1.021(2) 0.2839(12) 0.0455(8) 0.022(4) Uiso 1 1 d
H9 H 0.551(2) 0.2343(13) 0.0825(9) 0.023(4) Uiso 1 1 d
H11A H 0.308(3) 0.1361(14) 0.0927(10) 0.032(5) Uiso 1 1 d
H11B H 0.347(3) 0.1628(13) 0.1706(9) 0.029(5) Uiso 1 1 d
H12A H 0.295(3) -0.0080(14) 0.1545(9) 0.028(5) Uiso 1 1 d
H12B H 0.489(3) 0.0001(13) 0.1860(10) 0.032(5) Uiso 1 1 d
H15A H 0.791(3) -0.0530(15) -0.0277(11) 0.039(6) Uiso 1 1 d
H15B H 0.917(3) -0.0531(15) 0.0387(11) 0.040(5) Uiso 1 1 d
H16A H 0.644(3) -0.1975(15) 0.0035(11) 0.039(5) Uiso 1 1 d
H16B H 0.804(3) -0.2102(17) 0.0544(11) 0.048(6) Uiso 1 1 d
H17 H 0.643(3) -0.1366(13) 0.1424(9) 0.028(4) Uiso 1 1 d
H18A H 0.418(3) -0.0767(14) -0.0176(10) 0.035(5) Uiso 1 1 d
H18B H 0.309(3) 0.0196(16) 0.0138(10) 0.041(6) Uiso 1 1 d
H18C H 0.250(3) -0.0877(16) 0.0396(10) 0.040(6) Uiso 1 1 d
H19 H 0.652(3) 0.1303(14) 0.2578(10) 0.035(5) Uiso 1 1 d
H21A H 0.803(3) 0.6564(18) 0.1439(12) 0.055(6) Uiso 1 1 d
H21B H 0.675(3) 0.6013(15) 0.1986(11) 0.041(6) Uiso 1 1 d
H21C H 0.625(3) 0.5833(16) 0.1205(11) 0.047(6) Uiso 1 1 d
H22A H 1.105(3) 0.2917(14) 0.2537(9) 0.032(5) Uiso 1 1 d
H22B H 0.898(2) 0.3057(12) 0.2753(9) 0.025(4) Uiso 1 1 d
H22C H 1.029(3) 0.4005(14) 0.2730(9) 0.036(5) Uiso 1 1 d
H23A H 1.228(3) 0.3408(15) 0.1397(10) 0.032(5) Uiso 1 1 d
H23B H 1.114(3) 0.4196(13) 0.0931(10) 0.032(5) Uiso 1 1 d
H23C H 1.185(3) 0.4482(16) 0.1659(10) 0.040(6) Uiso 1 1 d

loop_
_atom_site_aniso_label
_atom_site_aniso_U_11
_atom_site_aniso_U_22
_atom_site_aniso_U_33
_atom_site_aniso_U_23
_atom_site_aniso_U_13
_atom_site_aniso_U_12
C1 0.0187(7) 0.0269(8) 0.0184(7) -0.0036(6) -0.0030(6) 0.0014(6)
O1 0.0233(5) 0.0358(6) 0.0245(6) -0.0032(5) 0.0052(4) -0.0005(5)
C2 0.0206(7) 0.0243(8) 0.0248(7) -0.0039(6) -0.0020(6) 0.0064(6)
C3 0.0286(8) 0.0213(8) 0.0183(7) -0.0009(6) -0.0024(6) 0.0015(6)
O3 0.0362(6) 0.0190(5) 0.0353(6) 0.0012(5) 0.0036(5) 0.0019(5)
C4 0.0185(7) 0.0214(7) 0.0227(7) -0.0002(6) -0.0007(6) -0.0009(6)
C5 0.0161(6) 0.0196(7) 0.0211(7) 0.0015(6) 0.0006(6) 0.0022(6)
C6 0.0243(7) 0.0239(8) 0.0217(7) 0.0004(6) 0.0045(6) -0.0034(7)
C7 0.0238(7) 0.0250(8) 0.0201(7) 0.0005(6) 0.0007(6) 0.0008(6)
O7 0.0340(6) 0.0319(7) 0.0321(6) -0.0051(5) 0.0146(5) -0.0045(5)
C8 0.0208(7) 0.0232(8) 0.0160(7) 0.0010(6) -0.0009(6) -0.0001(6)
C9 0.0203(7) 0.0212(7) 0.0203(7) -0.0002(6) 0.0001(6) 0.0000(6)
C10 0.0186(6) 0.0202(7) 0.0186(7) -0.0001(6) 0.0002(5) 0.0002(6)
C11 0.0195(7) 0.0245(8) 0.0314(8) -0.0063(6) 0.0031(6) 0.0000(6)
C12 0.0246(8) 0.0265(8) 0.0279(8) -0.0014(7) 0.0061(7) -0.0032(7)
C13 0.0233(7) 0.0208(8) 0.0222(7) 0.0004(6) 0.0007(6) -0.0006(6)
C14 0.0215(7) 0.0245(8) 0.0183(7) 0.0015(6) -0.0005(6) 0.0020(6)
C15 0.0302(9) 0.0247(8) 0.0313(9) -0.0017(7) 0.0081(7) 0.0033(7)
C16 0.0407(10) 0.0246(9) 0.0384(10) 0.0007(8) 0.0118(8) 0.0060(8)
C17 0.0326(8) 0.0213(8) 0.0248(8) 0.0018(6) 0.0002(7) -0.0009(7)
C18 0.0300(8) 0.0269(9) 0.0316(9) 0.0001(7) -0.0057(7) -0.0045(8)
C19 0.0257(8) 0.0247(8) 0.0229(8) 0.0038(6) -0.0018(6) -0.0018(7)
O19 0.0386(7) 0.0328(6) 0.0439(7) 0.0136(5) 0.0011(6) 0.0093(6)
C20 0.0426(10) 0.0233(8) 0.0221(7) 0.0002(6) 0.0009(7) 0.0010(8)
N20 0.0546(10) 0.0323(8) 0.0305(8) 0.0007(6) 0.0002(7) -0.0126(8)
C21 0.0561(13) 0.0265(10) 0.0548(14) 0.0050(9) 0.0171(11) 0.0111(9)
C22 0.0256(8) 0.0277(9) 0.0258(8) -0.0005(7) -0.0045(7) -0.0001(7)
C23 0.0214(7) 0.0270(8) 0.0327(9) 0.0002(7) 0.0000(7) -0.0036(7)

loop_
_atom_type_symbol
_atom_type_description
_atom_type_scat_dispersion_real
_atom_type_scat_dispersion_imag
_atom_type_scat_source
C C 0.0033 0.0016 'International Tables Vol C Tables 4.2.6.8 and 6.1.1.4'
H H 0.0000 0.0000 'International Tables Vol C Tables 4.2.6.8 and 6.1.1.4'
N N 0.0061 0.0033 'International Tables Vol C Tables 4.2.6.8 and 6.1.1.4'
O O 0.0106 0.0060 'International Tables Vol C Tables 4.2.6.8 and 6.1.1.4'

loop_
_geom_angle_atom_site_label_1
_geom_angle_atom_site_label_2
_geom_angle_atom_site_label_3
_geom_angle
O1 C1 C2 122.20(14)
O1 C1 C10 119.65(14)
C2 C1 C10 118.04(13)
C3 C2 C1 119.25(14)
C3 C2 H2 122.9(10)
C1 C2 H2 117.4(10)
O3 C3 C2 125.67(14)
O3 C3 C4 113.15(13)
C2 C3 C4 120.99(14)
C3 O3 C21 117.37(14)
C3 C4 C23 111.14(13)
C3 C4 C22 108.09(12)
C23 C4 C22 108.23(13)
C3 C4 C5 108.72(12)
C23 C4 C5 111.34(13)
C22 C4 C5 109.24(12)
C6 C5 C4 112.89(12)
C6 C5 C10 111.96(12)
C4 C5 C10 112.85(12)
C6 C5 H5 106.9(9)
C4 C5 H5 107.1(9)
C10 C5 H5 104.5(9)
C7 C6 C5 108.54(12)
C7 C6 H6A 110.5(10)
C5 C6 H6A 111.2(10)
C7 C6 H6B 108.2(10)
C5 C6 H6B 111.3(10)
H6A C6 H6B 107.0(13)
O7 C7 C8 124.15(14)
O7 C7 C6 122.21(14)
C8 C7 C6 113.63(13)
C14 C8 C7 122.04(14)
C14 C8 C9 123.64(14)
C7 C8 C9 114.25(13)
C8 C9 C11 112.27(12)
C8 C9 C10 108.74(11)
C11 C9 C10 116.69(12)
C8 C9 H9 108.1(10)
C11 C9 H9 106.3(10)
C10 C9 H9 104.1(10)
C19 C10 C1 109.94(12)
C19 C10 C5 110.04(12)
C1 C10 C5 113.37(12)
C19 C10 C9 107.92(12)
C1 C10 C9 104.86(11)
C5 C10 C9 110.48(11)
C12 C11 C9 114.13(13)
C12 C11 H11A 108.0(11)
C9 C11 H11A 109.0(11)
C12 C11 H11B 111.4(10)
C9 C11 H11B 109.4(10)
H11A C11 H11B 104.5(15)
C13 C12 C11 110.98(13)
C13 C12 H12A 110.4(11)
C11 C12 H12A 107.5(11)
C13 C12 H12B 110.3(10)
C11 C12 H12B 113.4(11)
H12A C12 H12B 103.9(15)
C14 C13 C12 111.72(12)
C14 C13 C18 108.28(13)
C12 C13 C18 111.80(14)
C14 C13 C17 100.75(12)
C12 C13 C17 113.54(13)
C18 C13 C17 110.13(13)
C8 C14 C15 127.68(14)
C8 C14 C13 123.13(14)
C15 C14 C13 109.10(13)
C14 C15 C16 105.73(13)
C14 C15 H15A 110.8(12)
C16 C15 H15A 112.9(12)
C14 C15 H15B 107.3(12)
C16 C15 H15B 112.1(12)
H15A C15 H15B 107.9(17)
C15 C16 C17 104.70(14)
C15 C16 H16A 112.2(12)
C17 C16 H16A 110.5(12)
C15 C16 H16B 113.1(13)
C17 C16 H16B 112.9(13)
H16A C16 H16B 103.6(17)
C20 C17 C16 113.63(14)
C20 C17 C13 113.28(13)
C16 C17 C13 104.31(13)
C20 C17 H17 107.8(11)
C16 C17 H17 109.3(11)
C13 C17 H17 108.4(11)
C13 C18 H18A 109.8(11)
C13 C18 H18B 109.0(12)
H18A C18 H18B 109.0(16)
C13 C18 H18C 109.7(12)
H18A C18 H18C 110.7(16)
H18B C18 H18C 108.6(17)
O19 C19 C10 123.55(14)
O19 C19 H19 119.5(11)
C10 C19 H19 116.8(11)
N20 C20 C17 178.28(18)
O3 C21 H21A 101.4(13)
O3 C21 H21B 108.4(13)
H21A C21 H21B 111.2(18)
O3 C21 H21C 111.8(13)
H21A C21 H21C 113.0(18)
H21B C21 H21C 110.6(18)
C4 C22 H22A 108.9(11)
C4 C22 H22B 113.1(10)
H22A C22 H22B 105.4(14)
C4 C22 H22C 110.4(11)
H22A C22 H22C 112.4(15)
H22B C22 H22C 106.6(15)
C4 C23 H23A 107.1(11)
C4 C23 H23B 112.9(11)
H23A C23 H23B 110.5(15)
C4 C23 H23C 110.1(12)
H23A C23 H23C 108.3(16)
H23B C23 H23C 107.8(16)

loop_
_geom_bond_atom_site_label_1
_geom_bond_atom_site_label_2
_geom_bond_distance
C1 O1 1.2266(18)
C1 C2 1.445(2)
C1 C10 1.533(2)
C2 C3 1.343(2)
C2 H2 0.960(17)
C3 O3 1.3407(19)
C3 C4 1.509(2)
O3 C21 1.431(2)
C4 C23 1.533(2)
C4 C22 1.547(2)
C4 C5 1.548(2)
C5 C6 1.541(2)
C5 C10 1.5662(19)
C5 H5 0.963(15)
C6 C7 1.509(2)
C6 H6A 1.013(18)
C6 H6B 0.992(18)
C7 O7 1.2155(19)
C7 C8 1.483(2)
C8 C14 1.343(2)
C8 C9 1.518(2)
C9 C11 1.540(2)
C9 C10 1.601(2)
C9 H9 0.988(17)
C10 C19 1.525(2)
C11 C12 1.529(2)
C11 H11A 1.012(19)
C11 H11B 1.013(18)
C12 C13 1.524(2)
C12 H12A 0.959(19)
C12 H12B 0.997(19)
C13 C14 1.515(2)
C13 C18 1.542(2)
C13 C17 1.552(2)
C14 C15 1.511(2)
C15 C16 1.538(2)
C15 H15A 0.98(2)
C15 H15B 0.99(2)
C16 C17 1.543(2)
C16 H16A 1.01(2)
C16 H16B 0.95(2)
C17 C20 1.466(2)
C17 H17 0.958(19)
C18 H18A 1.04(2)
C18 H18B 0.98(2)
C18 H18C 0.98(2)
C19 O19 1.199(2)
C19 H19 0.98(2)
C20 N20 1.141(2)
C21 H21A 1.01(2)
C21 H21B 0.93(2)
C21 H21C 1.01(2)
C22 H22A 0.967(19)
C22 H22B 1.010(18)
C22 H22C 0.984(19)
C23 H23A 0.99(2)
C23 H23B 0.995(19)
C23 H23C 0.95(2)

loop_
_cod_related_entry_id
_cod_related_entry_database
_cod_related_entry_code
1 ChemSpider 21194316
